data_4113540
loop_
_publ_author_name
'Long Pan'
'Kristie M. Adams'
'Hayden E. Hernandez'
'Xiaotai Wang'
'Chong Zheng'
'Yoshiyuki Hattori'
'Katsumi Kaneko'

_publ_contact_author_address
;    Department of Chemistry
     University of Colorado at Denver
     Campus Box 194
     P.O. Box 173364
     Denver, CO 80217-3364
     U.S.A.
;
_publ_contact_author_email xwang@carbon.cudenver.edu
_publ_contact_author_fax 01(303)5564776
_publ_contact_author_name 'Dr. Xiaotai Wang'
_publ_contact_author_phone 01(303)5566711
_publ_section_title
;
 Porous Lanthanide-Organic Frameworks: Synthesis, Characterization, and
 Unprecedented Gas Adsorption Properties
;
_journal_name_full 'Journal of the American Chemical Society'
_journal_page_first 3062
_journal_page_last 3067
_journal_paper_doi 10.1021/ja028996w
_journal_volume 125
_journal_year 2003
_chemical_formula_sum 'C30 H30 Er2 O15'
_chemical_formula_weight 965.06
_chemical_name_systematic
; 
 Er2(C10H8O4)3 3H2O 
;
_space_group_IT_number 14
_symmetry_cell_setting monoclinic
_symmetry_space_group_name_Hall '-P 2ybc'
_symmetry_space_group_name_H-M 'P 1 21/c 1'
_atom_sites_solution_hydrogens geom
_atom_sites_solution_primary direct
_atom_sites_solution_secondary difmap
_audit_creation_method SHELXL-97
_cell_angle_alpha 90.00
_cell_angle_beta 91.5840(10)
_cell_angle_gamma 90.00
_cell_formula_units_Z 4
_cell_length_a 21.6200(2)
_cell_length_b 9.97190(10)
_cell_length_c 14.04530(10)
_cell_measurement_reflns_used 178
_cell_measurement_temperature 293(2)
_cell_measurement_theta_max 14
_cell_measurement_theta_min -14
_cell_volume 3026.90(5)
_computing_cell_refinement 'SMART and SAINT (Siemens, 1995)'
_computing_data_collection 'SMART (Siemens, 1995)'
_computing_data_reduction 'SAINT (Siemens, 1995)'
_computing_molecular_graphics 'SHELXL-97 (Sheldrick, 1997)'
_computing_publication_material 'SHELXL-97 (Sheldrick, 1997)'
_computing_structure_refinement 'SHELXL-97 (Sheldrick, 1997)'
_computing_structure_solution 'SIR97 (Altomare et al., 1999)'
_diffrn_ambient_temperature 293(2)
_diffrn_detector_area_resol_mean 0
_diffrn_measured_fraction_theta_full 0.984
_diffrn_measured_fraction_theta_max 0.984
_diffrn_measurement_device_type 'Siemens SMART CCD  PLATFORM'
_diffrn_measurement_method '\w scans'
_diffrn_radiation_monochromator graphite
_diffrn_radiation_source 'fine-focus sealed tube'
_diffrn_radiation_type MoK\a
_diffrn_radiation_wavelength 0.71073
_diffrn_reflns_av_R_equivalents 0.0447
_diffrn_reflns_av_sigmaI/netI 0.0460
_diffrn_reflns_limit_h_max 28
_diffrn_reflns_limit_h_min -26
_diffrn_reflns_limit_k_max 10
_diffrn_reflns_limit_k_min -13
_diffrn_reflns_limit_l_max 18
_diffrn_reflns_limit_l_min -18
_diffrn_reflns_number 19328
_diffrn_reflns_theta_full 27.95
_diffrn_reflns_theta_max 27.95
_diffrn_reflns_theta_min 0.94
_diffrn_standards_decay_% 0
_diffrn_standards_interval_count 0
_diffrn_standards_interval_time 0
_diffrn_standards_number 0
_exptl_absorpt_coefficient_mu 5.583
_exptl_absorpt_correction_T_max 0.977903
_exptl_absorpt_correction_T_min 0.668988
_exptl_absorpt_correction_type multi-scan
_exptl_absorpt_process_details 'SADABS (Sheldrick, 1996)'
_exptl_crystal_colour 'light brown'
_exptl_crystal_density_diffrn 2.118
_exptl_crystal_description needle
_exptl_crystal_F_000 1864
_exptl_crystal_size_max 0.60
_exptl_crystal_size_mid 0.04
_exptl_crystal_size_min 0.04
_refine_diff_density_max 1.091
_refine_diff_density_min -1.855
_refine_diff_density_rms 0.184
_refine_ls_extinction_coef 0.00018(3)
_refine_ls_extinction_expression Fc^*^=kFc[1+0.001xFc^2^\l^3^/sin(2\q)]^-1/4^
_refine_ls_extinction_method SHELXL
_refine_ls_goodness_of_fit_ref 1.378
_refine_ls_hydrogen_treatment constr
_refine_ls_matrix_type full
_refine_ls_number_parameters 425
_refine_ls_number_reflns 7172
_refine_ls_number_restraints 0
_refine_ls_restrained_S_all 1.378
_refine_ls_R_factor_all 0.0797
_refine_ls_R_factor_gt 0.0643
_refine_ls_shift/su_max 0.002
_refine_ls_shift/su_mean 0.000
_refine_ls_structure_factor_coef Fsqd
_refine_ls_weighting_details 'calc w=1/[\s^2^(Fo^2^)+(0.0000P)^2^+28.7287P] where P=(Fo^2^+2Fc^2^)/3'
_refine_ls_weighting_scheme calc
_refine_ls_wR_factor_gt 0.1010
_refine_ls_wR_factor_ref 0.1052
_reflns_number_gt 6164
_reflns_number_total 7172
_reflns_threshold_expression >2sigma(I)
_cod_data_source_file ja028996wsi20030112_070722_2.cif
_cod_data_source_block ErCompound
_cod_original_sg_symbol_H-M 'P 21/c'
_cod_database_code 4113540

loop_
_symmetry_equiv_pos_as_xyz
'x, y, z'
'-x, y+1/2, -z+1/2'
'-x, -y, -z'
'x, -y-1/2, z-1/2'

loop_
_atom_site_label
_atom_site_type_symbol
_atom_site_fract_x
_atom_site_fract_y
_atom_site_fract_z
_atom_site_U_iso_or_equiv
_atom_site_adp_type
_atom_site_occupancy
_atom_site_symmetry_multiplicity
_atom_site_calc_flag
_atom_site_refinement_flags
Er1 Er 0.258545(16) 0.56656(4) 0.27364(3) 0.02343(10) Uani 1 1 d .
Er2 Er 0.249935(16) 0.75428(4) 0.02583(3) 0.02336(10) Uani 1 1 d .
O11 O 0.3587(4) 0.5188(9) 0.2152(6) 0.059(2) Uani 1 1 d .
O12 O 0.3219(3) 0.6844(7) 0.1355(6) 0.051(2) Uani 1 1 d .
O13 O 0.3098(3) 0.7636(7) -0.1349(5) 0.0386(16) Uani 1 1 d .
O14 O 0.2859(3) 0.5746(7) -0.0688(5) 0.0424(17) Uani 1 1 d .
O21 O 0.2103(4) 0.7662(9) 0.2398(8) 0.082(3) Uani 1 1 d .
O22 O 0.1923(3) 0.8931(9) 0.1177(5) 0.057(2) Uani 1 1 d .
O23 O 0.1507(3) 0.5140(10) 0.3018(5) 0.069(3) Uani 1 1 d .
O24 O 0.1991(2) 0.6199(7) 0.4142(4) 0.0333(15) Uani 1 1 d .
O31 O 0.3104(3) 0.9363(8) 0.0345(5) 0.0464(18) Uani 1 1 d .
O32 O 0.3089(3) 1.0463(7) -0.1028(4) 0.0360(15) Uani 1 1 d .
O41 O 0.2172(3) 0.5476(8) 0.1160(4) 0.0408(17) Uani 1 1 d .
O42 O 0.1579(3) 0.6333(7) 0.0065(5) 0.0458(18) Uani 1 1 d .
C11 C 0.4785(4) 0.5535(14) 0.1240(7) 0.052(3) Uani 1 1 d .
C12 C 0.4927(5) 0.4217(13) 0.1430(8) 0.052(3) Uani 1 1 d .
H12 H 0.4625 0.3560 0.1351 0.067 Uiso 1 1 calc R
C13 C 0.5518(4) 0.3868(11) 0.1737(7) 0.040(2) Uani 1 1 d .
H13 H 0.5609 0.2972 0.1860 0.053 Uiso 1 1 calc R
C14 C 0.5973(4) 0.4812(9) 0.1862(6) 0.030(2) Uani 1 1 d .
C15 C 0.5826(5) 0.6135(10) 0.1685(7) 0.042(2) Uani 1 1 d .
H15 H 0.6128 0.6792 0.1772 0.055 Uiso 1 1 calc R
C16 C 0.5242(5) 0.6494(12) 0.1381(8) 0.054(3) Uani 1 1 d .
H16 H 0.5151 0.7393 0.1268 0.071 Uiso 1 1 calc R
C17 C 0.4161(5) 0.5946(18) 0.0825(9) 0.081(5) Uani 1 1 d .
H17A H 0.4203 0.6829 0.0544 0.106 Uiso 1 1 calc R
H17B H 0.4052 0.5330 0.0313 0.106 Uiso 1 1 calc R
C18 C 0.3642(4) 0.5989(11) 0.1484(7) 0.038(2) Uani 1 1 d .
C19 C 0.3376(4) 0.5597(10) -0.2150(6) 0.035(2) Uani 1 1 d .
H19A H 0.3384 0.6142 -0.2721 0.046 Uiso 1 1 calc R
H19B H 0.3131 0.4803 -0.2292 0.046 Uiso 1 1 calc R
C110 C 0.3084(4) 0.6369(10) -0.1375(7) 0.031(2) Uani 1 1 d .
C21 C 0.0805(4) 0.9791(9) 0.2079(6) 0.0281(19) Uani 1 1 d .
C22 C 0.0654(4) 1.1105(10) 0.1875(7) 0.035(2) Uani 1 1 d .
H22 H 0.0928 1.1784 0.2058 0.046 Uiso 1 1 calc R
C23 C 0.0106(4) 1.1433(10) 0.1407(7) 0.040(2) Uani 1 1 d .
H23 H 0.0024 1.2325 0.1256 0.052 Uiso 1 1 calc R
C24 C -0.0318(4) 1.0469(11) 0.1161(6) 0.034(2) Uani 1 1 d .
C25 C -0.0165(4) 0.9154(11) 0.1353(7) 0.041(2) Uani 1 1 d .
H25 H -0.0441 0.8478 0.1173 0.054 Uiso 1 1 calc R
C26 C 0.0384(4) 0.8817(10) 0.1801(7) 0.040(2) Uani 1 1 d .
H26 H 0.0474 0.7920 0.1920 0.052 Uiso 1 1 calc R
C27 C 0.1399(4) 0.9426(12) 0.2599(7) 0.045(3) Uani 1 1 d .
H27A H 0.1301 0.8934 0.3171 0.058 Uiso 1 1 calc R
H27B H 0.1609 1.0244 0.2794 0.058 Uiso 1 1 calc R
C28 C 0.1834(4) 0.8592(10) 0.2020(7) 0.034(2) Uani 1 1 d .
C29 C 0.0916(4) 0.5829(13) 0.4353(7) 0.050(3) Uani 1 1 d .
H29A H 0.0886 0.6749 0.4571 0.065 Uiso 1 1 calc R
H29B H 0.0959 0.5264 0.4914 0.065 Uiso 1 1 calc R
C210 C 0.1493(4) 0.5695(10) 0.3792(6) 0.035(2) Uani 1 1 d .
C31 C 0.4408(4) 1.0545(9) 0.0102(6) 0.0301(19) Uani 1 1 d .
C32 C 0.4830(4) 1.0507(10) 0.0862(7) 0.037(2) Uani 1 1 d .
H32 H 0.4719 1.0857 0.1446 0.048 Uiso 1 1 calc R
C33 C 0.5411(4) 0.9961(10) 0.0772(7) 0.038(2) Uani 1 1 d .
H33 H 0.5684 0.9931 0.1296 0.049 Uiso 1 1 calc R
C37 C 0.3776(4) 1.1188(10) 0.0204(7) 0.037(2) Uani 1 1 d .
H37A H 0.3704 1.1366 0.0870 0.048 Uiso 1 1 calc R
H37B H 0.3762 1.2035 -0.0137 0.048 Uiso 1 1 calc R
C38 C 0.3281(4) 1.0260(9) -0.0196(6) 0.0281(19) Uani 1 1 d .
C41 C 0.0577(4) 0.4686(9) 0.0414(6) 0.0259(18) Uani 1 1 d .
C42 C 0.0123(4) 0.5289(9) 0.0941(6) 0.032(2) Uani 1 1 d .
H42 H 0.0204 0.5499 0.1577 0.041 Uiso 1 1 calc R
C43 C -0.0445(4) 0.5581(9) 0.0537(6) 0.032(2) Uani 1 1 d .
H43 H -0.0747 0.5965 0.0908 0.042 Uiso 1 1 calc R
C47 C 0.1201(4) 0.4401(10) 0.0864(7) 0.036(2) Uani 1 1 d .
H47A H 0.1158 0.4298 0.1545 0.047 Uiso 1 1 calc R
H47B H 0.1354 0.3559 0.0617 0.047 Uiso 1 1 calc R
C48 C 0.1667(4) 0.5481(10) 0.0684(6) 0.0293(19) Uani 1 1 d .
OW1 O 0.2512(4) 0.3328(7) 0.2462(5) 0.066(3) Uani 1 1 d .
OW2 O 0.2379(5) 1.3161(9) -0.0845(7) 0.087(3) Uani 1 1 d .
OW3 O 0.2191(5) 1.1735(9) 0.0928(6) 0.073(3) Uani 1 1 d .

loop_
_atom_site_aniso_label
_atom_site_aniso_U_11
_atom_site_aniso_U_22
_atom_site_aniso_U_33
_atom_site_aniso_U_23
_atom_site_aniso_U_13
_atom_site_aniso_U_12
Er1 0.01912(17) 0.0289(2) 0.02221(18) 0.00252(17) -0.00145(13) 0.00171(15)
Er2 0.01758(16) 0.0264(2) 0.0259(2) -0.00081(15) -0.00253(13) 0.00179(15)
O11 0.051(5) 0.077(6) 0.050(5) 0.025(4) 0.017(4) 0.012(4)
O12 0.032(4) 0.048(5) 0.073(5) -0.015(4) -0.025(4) 0.009(3)
O13 0.035(3) 0.030(4) 0.051(4) -0.006(3) -0.006(3) 0.005(3)
O14 0.048(4) 0.039(4) 0.041(4) -0.008(3) 0.017(3) 0.001(3)
O21 0.060(5) 0.051(5) 0.135(9) 0.020(6) -0.018(6) 0.027(4)
O22 0.052(5) 0.079(6) 0.041(4) -0.005(4) 0.018(3) 0.017(4)
O23 0.040(4) 0.121(8) 0.046(5) -0.048(5) 0.021(3) -0.042(5)
O24 0.017(3) 0.051(4) 0.032(3) -0.012(3) 0.001(2) -0.003(3)
O31 0.048(4) 0.058(5) 0.033(4) 0.010(4) -0.008(3) -0.028(4)
O32 0.042(4) 0.038(4) 0.028(3) 0.004(3) -0.010(3) -0.004(3)
O41 0.029(3) 0.068(5) 0.025(3) 0.004(3) -0.004(3) -0.005(3)
O42 0.036(4) 0.045(4) 0.056(5) 0.024(4) -0.014(3) -0.011(3)
C11 0.030(5) 0.092(9) 0.035(6) 0.023(6) 0.014(4) 0.029(6)
C12 0.031(5) 0.067(8) 0.057(7) -0.007(6) 0.001(5) 0.002(5)
C13 0.037(5) 0.040(6) 0.045(6) -0.003(5) 0.003(4) 0.003(4)
C14 0.028(4) 0.036(5) 0.027(5) 0.001(4) 0.006(4) 0.009(4)
C15 0.041(6) 0.036(5) 0.049(6) 0.009(5) 0.011(5) 0.004(4)
C16 0.047(6) 0.052(7) 0.065(8) 0.029(6) 0.023(6) 0.024(5)
C17 0.037(6) 0.153(15) 0.055(8) 0.055(9) 0.019(5) 0.031(8)
C18 0.019(4) 0.057(7) 0.037(5) 0.010(5) -0.004(4) 0.002(4)
C19 0.034(5) 0.041(5) 0.030(5) -0.003(4) 0.005(4) 0.009(4)
C110 0.017(4) 0.035(5) 0.041(5) -0.005(4) -0.003(4) 0.006(4)
C21 0.023(4) 0.040(5) 0.021(4) -0.002(4) 0.002(3) 0.007(4)
C22 0.030(5) 0.030(5) 0.047(6) 0.004(4) 0.006(4) -0.003(4)
C23 0.037(5) 0.036(6) 0.047(6) 0.011(5) 0.010(4) 0.010(4)
C24 0.025(4) 0.055(6) 0.022(4) 0.005(4) 0.008(3) 0.012(4)
C25 0.034(5) 0.041(6) 0.049(6) -0.007(5) -0.002(4) 0.004(4)
C26 0.041(5) 0.031(5) 0.047(6) 0.005(5) 0.000(4) 0.010(4)
C27 0.039(5) 0.071(8) 0.025(5) -0.003(5) 0.001(4) 0.020(5)
C28 0.018(4) 0.035(5) 0.049(6) -0.005(4) -0.010(4) 0.004(4)
C29 0.031(5) 0.084(9) 0.035(5) -0.017(6) 0.005(4) -0.014(5)
C210 0.026(4) 0.049(6) 0.029(5) -0.007(5) 0.007(3) -0.006(4)
C31 0.023(4) 0.035(5) 0.032(5) -0.004(4) 0.003(3) -0.014(4)
C32 0.035(5) 0.050(6) 0.025(5) -0.005(4) -0.001(4) -0.006(4)
C33 0.030(5) 0.051(6) 0.032(5) 0.001(5) -0.005(4) -0.006(4)
C37 0.035(5) 0.040(6) 0.036(5) -0.003(4) 0.001(4) -0.005(4)
C38 0.021(4) 0.035(5) 0.028(5) -0.006(4) 0.002(3) -0.002(3)
C41 0.026(4) 0.027(5) 0.024(4) 0.004(3) -0.003(3) -0.012(3)
C42 0.035(5) 0.035(5) 0.024(4) -0.005(4) 0.001(4) -0.010(4)
C43 0.037(5) 0.036(5) 0.025(4) -0.001(4) 0.005(4) -0.008(4)
C47 0.040(5) 0.035(5) 0.034(5) 0.009(4) -0.010(4) -0.004(4)
C48 0.023(4) 0.039(5) 0.025(4) -0.004(4) -0.002(3) 0.000(4)
OW1 0.115(8) 0.033(4) 0.048(5) 0.006(3) -0.032(5) -0.009(4)
OW2 0.144(10) 0.056(6) 0.063(6) -0.007(5) 0.018(6) -0.002(6)
OW3 0.101(7) 0.053(5) 0.065(6) -0.004(5) 0.021(5) 0.017(5)

loop_
_atom_type_symbol
_atom_type_description
_atom_type_scat_dispersion_real
_atom_type_scat_dispersion_imag
_atom_type_scat_source
C C 0.0033 0.0016 'International Tables Vol C Tables 4.2.6.8 and 6.1.1.4'
O O 0.0106 0.0060 'International Tables Vol C Tables 4.2.6.8 and 6.1.1.4'
Er Er -0.2586 4.9576 'International Tables Vol C Tables 4.2.6.8 and 6.1.1.4'
H H 0.0000 0.0000 'International Tables Vol C Tables 4.2.6.8 and 6.1.1.4'

loop_
_geom_angle_atom_site_label_1
_geom_angle_atom_site_label_2
_geom_angle_atom_site_label_3
_geom_angle
_geom_angle_site_symmetry_1
_geom_angle_site_symmetry_3
_geom_angle_publ_flag
O21 Er1 O32 141.3(3) . 4_576 yes
O21 Er1 OW1 142.5(3) . . yes
O32 Er1 OW1 70.8(2) 4_576 . yes
O21 Er1 O41 73.6(3) . . yes
O32 Er1 O41 144.9(2) 4_576 . yes
OW1 Er1 O41 75.4(3) . . yes
O21 Er1 O13 72.3(3) . 4_576 yes
O32 Er1 O13 74.9(2) 4_576 4_576 yes
OW1 Er1 O13 144.7(2) . 4_576 yes
O41 Er1 O13 135.9(2) . 4_576 yes
O21 Er1 O11 121.0(3) . . yes
O32 Er1 O11 75.4(2) 4_576 . yes
OW1 Er1 O11 78.7(3) . . yes
O41 Er1 O11 89.2(3) . . yes
O13 Er1 O11 85.1(3) 4_576 . yes
O21 Er1 O23 77.8(3) . . yes
O32 Er1 O23 101.9(3) 4_576 . yes
OW1 Er1 O23 75.8(3) . . yes
O41 Er1 O23 78.2(2) . . yes
O13 Er1 O23 120.0(2) 4_576 . yes
O11 Er1 O23 153.7(3) . . yes
O21 Er1 O24 74.5(3) . . yes
O32 Er1 O24 75.3(2) 4_576 . yes
OW1 Er1 O24 108.2(3) . . yes
O41 Er1 O24 125.3(2) . . yes
O13 Er1 O24 69.9(2) 4_576 . yes
O11 Er1 O24 145.5(2) . . yes
O23 Er1 O24 52.3(2) . . yes
O21 Er1 O12 73.0(3) . . yes
O32 Er1 O12 121.2(2) 4_576 . yes
OW1 Er1 O12 110.3(3) . . yes
O41 Er1 O12 63.0(2) . . yes
O13 Er1 O12 80.7(2) 4_576 . yes
O11 Er1 O12 49.5(2) . . yes
O23 Er1 O12 136.4(3) . . yes
O24 Er1 O12 141.3(2) . . yes
O21 Er1 C210 73.6(3) . . yes
O32 Er1 C210 89.7(3) 4_576 . yes
OW1 Er1 C210 92.5(3) . . yes
O41 Er1 C210 101.0(2) . . yes
O13 Er1 C210 95.3(2) 4_576 . yes
O11 Er1 C210 164.5(3) . . yes
O23 Er1 C210 25.5(2) . . yes
O24 Er1 C210 26.8(2) . . yes
O12 Er1 C210 145.9(3) . . yes
O21 Er1 C18 97.9(3) . . yes
O32 Er1 C18 98.3(2) 4_576 . yes
OW1 Er1 C18 93.4(3) . . yes
O41 Er1 C18 74.3(2) . . yes
O13 Er1 C18 83.5(3) 4_576 . yes
O11 Er1 C18 24.2(2) . . yes
O23 Er1 C18 152.3(2) . . yes
O24 Er1 C18 153.4(2) . . yes
O12 Er1 C18 25.4(2) . . yes
C210 Er1 C18 171.3(3) . . yes
O21 Er1 Er2 52.8(3) . . yes
O32 Er1 Er2 154.19(16) 4_576 . yes
OW1 Er1 Er2 108.77(18) . . yes
O41 Er1 Er2 37.66(17) . . yes
O13 Er1 Er2 98.52(16) 4_576 . yes
O11 Er1 Er2 79.20(18) . . yes
O23 Er1 Er2 102.9(2) . . yes
O24 Er1 Er2 126.54(16) . . yes
O12 Er1 Er2 33.51(13) . . yes
C210 Er1 Er2 116.0(2) . . yes
C18 Er1 Er2 55.90(18) . . yes
O31 Er2 O24 82.0(2) . 4_575 yes
O31 Er2 O12 79.8(3) . . yes
O24 Er2 O12 161.7(2) 4_575 . yes
O31 Er2 O22 78.8(3) . . yes
O24 Er2 O22 78.1(3) 4_575 . yes
O12 Er2 O22 100.2(3) . . yes
O31 Er2 O42 156.9(3) . . yes
O24 Er2 O42 79.1(2) 4_575 . yes
O12 Er2 O42 119.1(3) . . yes
O22 Er2 O42 84.4(3) . . yes
O31 Er2 O14 116.3(3) . . yes
O24 Er2 O14 101.0(2) 4_575 . yes
O12 Er2 O14 85.4(3) . . yes
O22 Er2 O14 164.8(3) . . yes
O42 Er2 O14 80.6(3) . . yes
O31 Er2 O41 143.5(2) . . yes
O24 Er2 O41 131.3(2) 4_575 . yes
O12 Er2 O41 66.8(2) . . yes
O22 Er2 O41 92.6(3) . . yes
O42 Er2 O41 52.3(2) . . yes
O14 Er2 O41 76.5(2) . . yes
O31 Er2 O13 73.6(2) . . yes
O24 Er2 O13 68.2(2) 4_575 . yes
O12 Er2 O13 104.4(2) . . yes
O22 Er2 O13 138.7(3) . . yes
O42 Er2 O13 110.8(2) . . yes
O14 Er2 O13 51.0(2) . . yes
O41 Er2 O13 127.5(2) . . yes
O31 Er2 C48 163.6(2) . . yes
O24 Er2 C48 104.6(2) 4_575 . yes
O12 Er2 C48 93.5(3) . . yes
O22 Er2 C48 87.7(3) . . yes
O42 Er2 C48 25.6(2) . . yes
O14 Er2 C48 77.8(2) . . yes
O41 Er2 C48 26.7(2) . . yes
O13 Er2 C48 122.8(2) . . yes
O31 Er2 C110 95.9(3) . . yes
O24 Er2 C110 83.7(2) 4_575 . yes
O12 Er2 C110 96.2(3) . . yes
O22 Er2 C110 161.6(3) . . yes
O42 Er2 C110 95.1(3) . . yes
O14 Er2 C110 25.2(2) . . yes
O41 Er2 C110 101.6(2) . . yes
O13 Er2 C110 25.9(2) . . yes
C48 Er2 C110 99.7(3) . . yes
O31 Er2 Er1 108.84(17) . . ?
O24 Er2 Er1 151.77(14) 4_575 . ?
O12 Er2 Er1 40.7(2) . . ?
O22 Er2 Er1 78.6(2) . . ?
O42 Er2 Er1 82.94(17) . . ?
O14 Er2 Er1 97.32(17) . . ?
O41 Er2 Er1 34.94(14) . . ?
O13 Er2 Er1 139.39(14) . . ?
C48 Er2 Er1 58.69(17) . . ?
C110 Er2 Er1 119.67(19) . . ?
C18 O11 Er1 103.8(6) . . ?
C18 O12 Er2 141.9(7) . . ?
C18 O12 Er1 89.0(6) . . ?
Er2 O12 Er1 105.8(3) . . ?
C110 O13 Er1 133.3(6) . 4_575 ?
C110 O13 Er2 88.7(6) . . ?
Er1 O13 Er2 104.8(2) 4_575 . ?
C110 O14 Er2 101.3(6) . . ?
C28 O21 Er1 165.5(9) . . ?
C28 O22 Er2 118.1(7) . . ?
C210 O23 Er1 95.4(5) . . ?
C210 O24 Er2 150.8(6) . 4_576 ?
C210 O24 Er1 93.4(5) . . ?
Er2 O24 Er1 115.1(2) 4_576 . ?
C38 O31 Er2 137.8(6) . . ?
C38 O32 Er1 139.6(6) . 4_575 ?
C48 O41 Er1 142.3(6) . . ?
C48 O41 Er2 89.0(6) . . ?
Er1 O41 Er2 107.4(3) . . ?
C48 O42 Er2 99.2(5) . . ?
C12 C11 C16 118.6(9) . . ?
C12 C11 C17 121.7(13) . . ?
C16 C11 C17 119.6(12) . . ?
C11 C12 C13 120.1(11) . . ?
C14 C13 C12 121.5(10) . . ?
C13 C14 C15 118.3(9) . . ?
C13 C14 C19 120.7(9) . 3_665 ?
C15 C14 C19 121.0(9) . 3_665 ?
C16 C15 C14 120.8(10) . . ?
C15 C16 C11 120.8(10) . . ?
C18 C17 C11 116.9(9) . . ?
O11 C18 O12 117.4(9) . . ?
O11 C18 C17 123.2(9) . . ?
O12 C18 C17 119.4(10) . . ?
O11 C18 Er1 52.0(5) . . ?
O12 C18 Er1 65.6(5) . . ?
C17 C18 Er1 171.8(10) . . ?
C110 C19 C14 110.8(7) . 3_665 ?
O14 C110 O13 118.8(9) . . ?
O14 C110 C19 119.2(9) . . ?
O13 C110 C19 121.9(9) . . ?
O14 C110 Er2 53.5(5) . . ?
O13 C110 Er2 65.4(5) . . ?
C19 C110 Er2 172.6(7) . . ?
C22 C21 C26 117.4(8) . . ?
C22 C21 C27 121.6(9) . . ?
C26 C21 C27 120.9(9) . . ?
C21 C22 C23 121.3(9) . . ?
C24 C23 C22 121.1(9) . . ?
C23 C24 C25 117.7(9) . . ?
C23 C24 C29 121.0(10) . 2 ?
C25 C24 C29 121.2(10) . 2 ?
C26 C25 C24 121.6(10) . . ?
C25 C26 C21 120.9(9) . . ?
C21 C27 C28 114.1(8) . . ?
O21 C28 O22 122.4(10) . . ?
O21 C28 C27 119.1(10) . . ?
O22 C28 C27 118.4(9) . . ?
C210 C29 C24 116.2(8) . 2_545 ?
O23 C210 O24 118.8(8) . . ?
O23 C210 C29 123.3(8) . . ?
O24 C210 C29 117.9(8) . . ?
O23 C210 Er1 59.1(5) . . ?
O24 C210 Er1 59.8(4) . . ?
C29 C210 Er1 175.5(8) . . ?
C32 C31 C33 118.3(8) . 3_675 ?
C32 C31 C37 120.9(8) . . ?
C33 C31 C37 120.7(8) 3_675 . ?
C33 C32 C31 121.5(9) . . ?
C32 C33 C31 120.1(9) . 3_675 ?
C38 C37 C31 109.6(8) . . ?
O31 C38 O32 126.2(8) . . ?
O31 C38 C37 116.2(8) . . ?
O32 C38 C37 117.6(8) . . ?
C42 C41 C43 118.0(8) . 3_565 ?
C42 C41 C47 120.1(8) . . ?
C43 C41 C47 121.9(8) 3_565 . ?
C43 C42 C41 120.9(8) . . ?
C42 C43 C41 121.1(8) . 3_565 ?
C48 C47 C41 113.2(7) . . ?
O42 C48 O41 119.5(8) . . ?
O42 C48 C47 121.7(8) . . ?
O41 C48 C47 118.8(8) . . ?
O42 C48 Er2 55.2(5) . . ?
O41 C48 Er2 64.3(5) . . ?
C47 C48 Er2 176.8(6) . . ?

loop_
_geom_bond_atom_site_label_1
_geom_bond_atom_site_label_2
_geom_bond_distance
_geom_bond_site_symmetry_2
_geom_bond_publ_flag
Er1 O21 2.291(8) . yes
Er1 O32 2.315(6) 4_576 yes
Er1 OW1 2.367(7) . yes
Er1 O41 2.372(6) . yes
Er1 O13 2.380(7) 4_576 yes
Er1 O11 2.384(7) . yes
Er1 O23 2.434(7) . yes
Er1 O24 2.444(6) . yes
Er1 O12 2.677(8) . yes
Er1 C210 2.823(8) . yes
Er1 C18 2.939(9) . yes
Er1 Er2 3.9519(6) . yes
Er2 O31 2.239(7) . yes
Er2 O24 2.267(6) 4_575 yes
Er2 O12 2.268(7) . yes
Er2 O22 2.285(7) . yes
Er2 O42 2.336(6) . yes
Er2 O14 2.375(6) . yes
Er2 O41 2.530(7) . yes
Er2 O13 2.635(7) . yes
Er2 C48 2.808(9) . yes
Er2 C110 2.897(9) . yes
O11 C18 1.240(11) . ?
O12 C18 1.261(11) . ?
O13 C110 1.265(11) . ?
O13 Er1 2.380(7) 4_575 ?
O14 C110 1.257(11) . ?
O21 C28 1.210(12) . ?
O22 C28 1.252(12) . ?
O23 C210 1.220(11) . ?
O24 C210 1.275(10) . ?
O24 Er2 2.267(6) 4_576 ?
O31 C38 1.241(11) . ?
O32 C38 1.247(10) . ?
O32 Er1 2.315(6) 4_575 ?
O41 C48 1.264(10) . ?
O42 C48 1.227(11) . ?
C11 C12 1.374(16) . ?
C11 C16 1.385(17) . ?
C11 C17 1.511(14) . ?
C12 C13 1.383(13) . ?
C13 C14 1.369(13) . ?
C14 C15 1.378(13) . ?
C14 C19 1.510(12) 3_665 ?
C15 C16 1.370(14) . ?
C17 C18 1.475(13) . ?
C19 C110 1.487(12) . ?
C19 C14 1.510(12) 3_665 ?
C21 C22 1.378(13) . ?
C21 C26 1.380(13) . ?
C21 C27 1.504(12) . ?
C22 C23 1.378(13) . ?
C23 C24 1.367(14) . ?
C24 C25 1.378(14) . ?
C24 C29 1.506(12) 2 ?
C25 C26 1.371(13) . ?
C27 C28 1.509(13) . ?
C29 C210 1.501(12) . ?
C29 C24 1.506(12) 2_545 ?
C31 C32 1.385(12) . ?
C31 C33 1.393(13) 3_675 ?
C31 C37 1.519(12) . ?
C32 C33 1.378(13) . ?
C33 C31 1.393(13) 3_675 ?
C37 C38 1.511(12) . ?
C41 C42 1.382(12) . ?
C41 C43 1.385(11) 3_565 ?
C41 C47 1.502(12) . ?
C42 C43 1.369(12) . ?
C43 C41 1.385(11) 3_565 ?
C47 C48 1.501(12) . ?
